data_9017606
loop_
_publ_author_name
'Nagashima, M.'
'Nishio-Hamane D'
'Tomita, N.'
'Minakawa, T.'
'Inaba, S.'

_publ_section_title
;
 Vanadoallanite-(La): a new epidote-supergroup mineral from Ise, Mie Prefecture, Japan
 Case 2
;
_journal_name_full 'Mineralogical Magazine'
_journal_page_first 2739
_journal_page_last 2752
_journal_volume 77
_journal_year 2013
_chemical_compound_source 'Ise, Mie Prefecture, Japan'
_chemical_formula_sum 'Al0.92 Ca0.76 Ce0.14 Fe1.01 H La0.46 Mg0.06 Mn0.69 Nd0.18 O13 Pr0.07 Si3 Ti0.08 V0.63'
_chemical_name_mineral Vanadoallanite-(La)
_space_group_IT_number 11
_space_group_name_Hall '-P 2yb'
_space_group_name_H-M_alt 'P 1 21/m 1'
_symmetry_space_group_name_H-M 'P 1 21/m 1'
_cell_angle_alpha 90
_cell_angle_beta 114.120
_cell_angle_gamma 90
_cell_length_a 8.8985
_cell_length_b 5.7650
_cell_length_c 10.1185
_cell_formula_units_Z 2
_cell_volume 473.758
_database_code_amcsd 0019978
_exptl_crystal_density_diffrn 4.203
_cod_data_source_file inputs/fixed/downloads/18/18512.cif
_cod_data_source_block 18512
_cod_original_formula_sum 'Ca.76 Mn.69 La.46 Ce.14 Pr.07 Nd.18 V.63 Fe1.01 (Al.92 Ti.08) Mg.06 Si3 O13 H'
_cod_database_code 9017606

loop_
_space_group_symop_operation_xyz
x,y,z
x,1/2-y,z
-x,1/2+y,-z
-x,-y,-z

loop_
_atom_site_aniso_label
_atom_site_aniso_U_11
_atom_site_aniso_U_22
_atom_site_aniso_U_33
_atom_site_aniso_U_12
_atom_site_aniso_U_13
_atom_site_aniso_U_23
CaA1 0.01670 0.01110 0.01210 0.00000 0.00800 0.00000
MnA1 0.01670 0.01110 0.01210 0.00000 0.00800 0.00000
LaA2 0.00762 0.01290 0.00883 0.00000 0.00253 0.00000
CeA2 0.00762 0.01290 0.00883 0.00000 0.00253 0.00000
PrA2 0.00762 0.01290 0.00883 0.00000 0.00253 0.00000
NdA2 0.00762 0.01290 0.00883 0.00000 0.00253 0.00000
CaA2 0.00762 0.01290 0.00883 0.00000 0.00253 0.00000
V3+M1 0.00620 0.00940 0.00850 -0.00020 0.00220 0.00050
Fe3+M1 0.00620 0.00940 0.00850 -0.00020 0.00220 0.00050
AlM2 0.00490 0.00760 0.00760 -0.00070 0.00200 0.00000
Ti4+M2 0.00490 0.00760 0.00760 -0.00070 0.00200 0.00000
Fe2+M3 0.00790 0.01200 0.01010 0.00000 0.00080 0.00000
Mn2+M3 0.00790 0.01200 0.01010 0.00000 0.00080 0.00000
MgM3 0.00790 0.01200 0.01010 0.00000 0.00080 0.00000
V3+M3 0.00790 0.01200 0.01010 0.00000 0.00080 0.00000
Fe3+M3 0.00790 0.01200 0.01010 0.00000 0.00080 0.00000
Si1 0.00870 0.00900 0.00830 0.00000 0.00270 0.00000
Si2 0.00750 0.00880 0.01100 0.00000 0.00410 0.00000
Si3 0.00670 0.00890 0.00870 0.00000 0.00320 0.00000
O1 0.00900 0.01110 0.01690 -0.00250 0.00420 0.00100
O2 0.00930 0.01130 0.01150 -0.00060 0.00420 -0.00220
O3 0.00850 0.01050 0.01380 0.00010 0.00140 -0.00060
O4 0.01080 0.01220 0.01410 0.00000 0.00410 0.00000
O5 0.01040 0.01070 0.01050 0.00000 0.00200 0.00000
O6 0.01220 0.01040 0.01220 0.00000 0.00680 0.00000
O7 0.01140 0.01530 0.01340 0.00000 0.00190 0.00000
O8 0.01110 0.03340 0.01170 0.00000 0.00420 0.00000
O9 0.01530 0.02010 0.01100 0.00000 0.00610 0.00000
O10 0.01240 0.00970 0.01130 0.00000 0.00460 0.00000

loop_
_atom_site_label
_atom_site_fract_x
_atom_site_fract_y
_atom_site_fract_z
_atom_site_occupancy
_atom_site_U_iso_or_equiv
CaA1 -0.76020 0.75000 0.15207 0.61000 0.01260
MnA1 -0.76020 0.75000 0.15207 0.39000 0.01260
LaA2 0.59344 0.75000 0.42812 0.46000 0.01005
CeA2 0.59344 0.75000 0.42812 0.14000 0.01005
PrA2 0.59344 0.75000 0.42812 0.07000 0.01005
NdA2 0.59344 0.75000 0.42812 0.18000 0.01005
CaA2 0.59344 0.75000 0.42812 0.15000 0.01005
V3+M1 0.00000 0.00000 0.00000 0.58000 0.00830
Fe3+M1 0.00000 0.00000 0.00000 0.42000 0.00830
AlM2 0.00000 0.00000 0.50000 0.92000 0.00690
Ti4+M2 0.00000 0.00000 0.50000 0.08000 0.00690
Fe2+M3 0.30910 0.25000 0.21191 0.56000 0.01100
Mn2+M3 0.30910 0.25000 0.21191 0.30000 0.01100
MgM3 0.30910 0.25000 0.21191 0.06000 0.01100
V3+M3 0.30910 0.25000 0.21191 0.05000 0.01100
Fe3+M3 0.30910 0.25000 0.21191 0.03000 0.01100
Si1 0.34460 0.75000 0.03560 1.00000 0.00890
Si2 0.69050 0.25000 0.28060 1.00000 0.00900
Si3 0.19130 0.75000 0.32570 1.00000 0.00810
O1 0.24010 0.98840 0.02420 1.00000 0.01270
O2 0.31590 0.97020 0.36520 1.00000 0.01070
O3 0.80020 0.01400 0.33300 1.00000 0.01200
O4 0.05900 0.25000 0.13730 1.00000 0.01270
O5 0.05100 0.75000 0.15720 1.00000 0.01130
O6 0.07550 0.75000 0.41680 1.00000 0.01100
O7 0.51260 0.75000 0.17610 1.00000 0.01440
O8 0.54980 0.25000 0.34060 1.00000 0.01890
O9 0.60570 0.25000 0.10370 1.00000 0.01520
O10 0.08950 0.25000 0.43070 1.00000 0.01120
H10 0.07200 0.25000 0.32800 1.00000 0.05000

loop_
_cod_related_entry_id
_cod_related_entry_database
_cod_related_entry_code
1 AMCSD 0019978
